data_4501330
loop_
_publ_author_name
'Yang, Yan'
'Du, Peng'
'Ma, Jian-Fang'
'Kan, Wei-Qiu'
'Liu, Bo'
'Yang, Jin'

_publ_section_title
;
 A Series of Metal--Organic Frameworks Based on Different Salicylic
 Derivatives and 1,1&#x2032;-(1,4-Butanediyl)bis(imidazole) Ligand:
 Syntheses, Structures, and Luminescent Properties
;
_journal_issue 12
_journal_name_full 'Crystal Growth &amp; Design'
_journal_page_first 5540
_journal_paper_doi 10.1021/cg201118x
_journal_volume 11
_journal_year 2011
_chemical_formula_moiety 'C26 H28 Cd N4 O6 '
_chemical_formula_sum 'C26 H28 Cd N4 O6'
_chemical_formula_weight 604.92
_chemical_name_systematic
;
 ?
;
_space_group_IT_number 14
_symmetry_cell_setting monoclinic
_symmetry_space_group_name_Hall '-P 2yn'
_symmetry_space_group_name_H-M 'P 1 21/n 1'
_atom_sites_solution_hydrogens geom
_atom_sites_solution_primary direct
_atom_sites_solution_secondary difmap
_audit_creation_method SHELXL-97
_cell_angle_alpha 90.00
_cell_angle_beta 112.399(4)
_cell_angle_gamma 90.00
_cell_formula_units_Z 4
_cell_length_a 8.6045(3)
_cell_length_b 29.8829(10)
_cell_length_c 11.1362(4)
_cell_measurement_reflns_used 6294
_cell_measurement_temperature 293(2)
_cell_measurement_theta_max 29.1098
_cell_measurement_theta_min 2.8395
_cell_volume 2647.38(18)
_computing_cell_refinement CrysAlis
_computing_data_collection 'CrysAlis (Oxford Diffraction, 2006)'
_computing_data_reduction CrysAlis
_computing_structure_refinement 'SHELXL-97 (Sheldrick, 2008)'
_computing_structure_solution 'SHELXS-97 (Sheldrick, 1997)'
_diffrn_ambient_temperature 293(2)
_diffrn_detector_area_resol_mean 10.0
_diffrn_measured_fraction_theta_full 0.998
_diffrn_measured_fraction_theta_max 0.998
_diffrn_measurement_device_type 'Oxford Diffraction Gemini R Ultra'
_diffrn_measurement_method '\w scan'
_diffrn_radiation_monochromator graphite
_diffrn_radiation_source 'fine-focus sealed tube'
_diffrn_radiation_type MoK\a
_diffrn_radiation_wavelength 0.71073
_diffrn_reflns_av_R_equivalents 0.0326
_diffrn_reflns_av_sigmaI/netI 0.0312
_diffrn_reflns_limit_h_max 10
_diffrn_reflns_limit_h_min -10
_diffrn_reflns_limit_k_max 35
_diffrn_reflns_limit_k_min -34
_diffrn_reflns_limit_l_max 10
_diffrn_reflns_limit_l_min -13
_diffrn_reflns_number 16643
_diffrn_reflns_theta_full 25.00
_diffrn_reflns_theta_max 25.03
_diffrn_reflns_theta_min 2.85
_exptl_absorpt_coefficient_mu 0.872
_exptl_absorpt_correction_T_max 1.00000
_exptl_absorpt_correction_T_min 0.87496
_exptl_absorpt_correction_type multi-scan
_exptl_absorpt_process_details
;
CrysAlis (Oxford Diffraction, 2006)
;
_exptl_crystal_colour colorless
_exptl_crystal_density_diffrn 1.518
_exptl_crystal_density_method 'not measured'
_exptl_crystal_description block
_exptl_crystal_F_000 1232
_exptl_crystal_size_max 0.20
_exptl_crystal_size_mid 0.20
_exptl_crystal_size_min 0.14
_refine_diff_density_max 0.716
_refine_diff_density_min -0.415
_refine_diff_density_rms 0.052
_refine_ls_extinction_method none
_refine_ls_goodness_of_fit_ref 1.058
_refine_ls_hydrogen_treatment constr
_refine_ls_matrix_type full
_refine_ls_number_parameters 338
_refine_ls_number_reflns 4669
_refine_ls_number_restraints 0
_refine_ls_restrained_S_all 1.058
_refine_ls_R_factor_all 0.0524
_refine_ls_R_factor_gt 0.0396
_refine_ls_shift/su_max 0.002
_refine_ls_shift/su_mean 0.000
_refine_ls_structure_factor_coef Fsqd
_refine_ls_weighting_details 'calc w=1/[\s^2^(Fo^2^)+(0.0258P)^2^+2.4227P] where P=(Fo^2^+2Fc^2^)/3'
_refine_ls_weighting_scheme calc
_refine_ls_wR_factor_gt 0.0780
_refine_ls_wR_factor_ref 0.0834
_reflns_number_gt 3833
_reflns_number_total 4669
_reflns_threshold_expression >2\s(I)
_cod_data_source_file cg201118x_si_002.cif
_cod_data_source_block Compound-3
_cod_original_cell_volume 2647.38(16)
_cod_database_code 4501330

loop_
_symmetry_equiv_pos_as_xyz
'x, y, z'
'-x+1/2, y+1/2, -z+1/2'
'-x, -y, -z'
'x-1/2, -y-1/2, z-1/2'

loop_
_atom_site_label
_atom_site_type_symbol
_atom_site_fract_x
_atom_site_fract_y
_atom_site_fract_z
_atom_site_U_iso_or_equiv
_atom_site_adp_type
_atom_site_occupancy
_atom_site_symmetry_multiplicity
_atom_site_calc_flag
_atom_site_refinement_flags
Cd1 Cd 1.62129(3) 0.118460(9) 0.85656(3) 0.05573(11) Uani 1 1 d .
C1 C 1.5638(4) 0.01254(12) 0.8336(3) 0.0517(9) Uani 1 1 d .
H1 H 1.6738 0.0084 0.8400 0.062 Uiso 1 1 calc R
C2 C 1.3107(5) -0.00069(18) 0.8166(4) 0.0787(13) Uani 1 1 d .
H2 H 1.2117 -0.0153 0.8085 0.094 Uiso 1 1 calc R
C3 C 1.3353(5) 0.04333(17) 0.8224(4) 0.0711(11) Uani 1 1 d .
H3 H 1.2559 0.0648 0.8200 0.085 Uiso 1 1 calc R
C4 C 1.4916(6) -0.06806(14) 0.8244(4) 0.0757(12) Uani 1 1 d .
H4A H 1.4871 -0.0818 0.9019 0.091 Uiso 1 1 calc R
H4B H 1.6036 -0.0725 0.8251 0.091 Uiso 1 1 calc R
C5 C 1.3616(6) -0.09045(14) 0.7031(4) 0.0835(13) Uani 1 1 d .
H5A H 1.2497 -0.0849 0.7014 0.100 Uiso 1 1 calc R
H5B H 1.3685 -0.0770 0.6260 0.100 Uiso 1 1 calc R
C6 C 1.3876(7) -0.13817(15) 0.7004(4) 0.0866(14) Uani 1 1 d .
H6A H 1.3945 -0.1507 0.7826 0.104 Uiso 1 1 calc R
H6B H 1.4951 -0.1433 0.6932 0.104 Uiso 1 1 calc R
C7 C 1.2529(5) -0.16325(13) 0.5913(4) 0.0655(10) Uani 1 1 d .
H7A H 1.2880 -0.1941 0.5912 0.079 Uiso 1 1 calc R
H7B H 1.1497 -0.1633 0.6073 0.079 Uiso 1 1 calc R
C8 C 1.3147(4) -0.14801(12) 0.3939(4) 0.0550(9) Uani 1 1 d .
H8 H 1.4083 -0.1666 0.4168 0.066 Uiso 1 1 calc R
C9 C 1.1225(5) -0.10142(14) 0.2911(4) 0.0655(10) Uani 1 1 d .
H9 H 1.0564 -0.0814 0.2287 0.079 Uiso 1 1 calc R
C10 C 1.0975(5) -0.11369(14) 0.3983(4) 0.0666(11) Uani 1 1 d .
H10 H 1.0119 -0.1036 0.4232 0.080 Uiso 1 1 calc R
C11 C 2.0416(4) 0.10239(13) 1.2115(3) 0.0535(9) Uani 1 1 d .
C12 C 2.1123(4) 0.06141(14) 1.2641(4) 0.0564(9) Uani 1 1 d .
C13 C 2.2182(5) 0.05753(16) 1.3944(4) 0.0678(11) Uani 1 1 d .
C14 C 2.2610(5) 0.09627(19) 1.4660(4) 0.0785(13) Uani 1 1 d .
H14 H 2.3332 0.0945 1.5527 0.094 Uiso 1 1 calc R
C15 C 2.2020(5) 0.13733(17) 1.4150(4) 0.0777(13) Uani 1 1 d .
H15 H 2.2374 0.1629 1.4656 0.093 Uiso 1 1 calc R
C16 C 2.0895(5) 0.14054(15) 1.2880(4) 0.0671(10) Uani 1 1 d .
H16 H 2.0457 0.1683 1.2537 0.081 Uiso 1 1 calc R
C17 C 1.9072(5) 0.10414(14) 1.0788(4) 0.0579(9) Uani 1 1 d .
C18 C 2.2751(7) 0.01205(19) 1.4539(5) 0.1090(18) Uani 1 1 d .
H18A H 2.3482 0.0155 1.5434 0.164 Uiso 1 1 calc R
H18B H 2.3344 -0.0029 1.4079 0.164 Uiso 1 1 calc R
H18C H 2.1789 -0.0054 1.4483 0.164 Uiso 1 1 calc R
C19 C 1.1987(4) 0.20243(11) 0.7758(4) 0.0539(9) Uani 1 1 d .
C20 C 1.1015(4) 0.20328(11) 0.8512(4) 0.0543(9) Uani 1 1 d .
C21 C 0.9604(5) 0.23127(12) 0.8181(4) 0.0644(10) Uani 1 1 d .
C22 C 0.9188(5) 0.25628(14) 0.7075(5) 0.0761(12) Uani 1 1 d .
H22 H 0.8232 0.2741 0.6827 0.091 Uiso 1 1 calc R
C23 C 1.0119(6) 0.25613(14) 0.6317(4) 0.0809(13) Uani 1 1 d .
H23 H 0.9804 0.2739 0.5578 0.097 Uiso 1 1 calc R
C24 C 1.1529(5) 0.22937(13) 0.6659(4) 0.0698(11) Uani 1 1 d .
H24 H 1.2175 0.2294 0.6153 0.084 Uiso 1 1 calc R
C25 C 1.3471(5) 0.17248(13) 0.8077(4) 0.0604(10) Uani 1 1 d .
C26 C 0.8611(6) 0.23316(15) 0.9042(6) 0.0946(16) Uani 1 1 d .
H26A H 0.7574 0.2487 0.8599 0.142 Uiso 1 1 calc R
H26B H 0.9252 0.2487 0.9831 0.142 Uiso 1 1 calc R
H26C H 0.8377 0.2033 0.9243 0.142 Uiso 1 1 calc R
N1 N 1.4958(3) 0.05198(10) 0.8323(3) 0.0539(7) Uani 1 1 d .
N2 N 1.4580(4) -0.02064(11) 0.8249(3) 0.0592(8) Uani 1 1 d .
N3 N 1.2202(4) -0.14349(10) 0.4640(3) 0.0545(7) Uani 1 1 d .
N4 N 1.2606(4) -0.12318(10) 0.2886(3) 0.0541(7) Uani 1 1 d .
O1 O 1.8091(3) 0.13714(9) 1.0490(3) 0.0681(7) Uani 1 1 d .
O2 O 1.8889(3) 0.07119(9) 1.0044(2) 0.0683(7) Uani 1 1 d .
O3 O 2.0766(3) 0.02356(9) 1.1924(3) 0.0720(8) Uani 1 1 d .
H3A H 2.0188 0.0297 1.1167 0.108 Uiso 1 1 calc R
O4 O 1.4302(4) 0.17175(10) 0.7374(3) 0.0768(8) Uani 1 1 d .
O5 O 1.3871(3) 0.14808(9) 0.9085(3) 0.0721(7) Uani 1 1 d .
O6 O 1.1391(4) 0.17785(9) 0.9588(3) 0.0729(8) Uani 1 1 d .
H6 H 1.2195 0.1617 0.9667 0.109 Uiso 1 1 calc R

loop_
_atom_site_aniso_label
_atom_site_aniso_U_11
_atom_site_aniso_U_22
_atom_site_aniso_U_33
_atom_site_aniso_U_23
_atom_site_aniso_U_13
_atom_site_aniso_U_12
Cd1 0.05269(17) 0.06928(19) 0.04230(16) 0.00504(13) 0.01482(12) 0.00631(13)
C1 0.0438(18) 0.065(2) 0.043(2) 0.0029(16) 0.0130(16) -0.0033(18)
C2 0.057(3) 0.109(4) 0.077(3) -0.016(3) 0.033(2) -0.021(3)
C3 0.047(2) 0.095(3) 0.072(3) -0.007(2) 0.023(2) -0.001(2)
C4 0.101(3) 0.074(3) 0.051(3) 0.000(2) 0.028(2) -0.017(2)
C5 0.120(4) 0.073(3) 0.054(3) 0.005(2) 0.029(3) -0.005(3)
C6 0.135(4) 0.075(3) 0.052(3) 0.011(2) 0.037(3) -0.004(3)
C7 0.087(3) 0.059(2) 0.059(3) 0.0008(19) 0.037(2) -0.011(2)
C8 0.054(2) 0.060(2) 0.051(2) -0.0029(18) 0.0206(18) 0.0015(18)
C9 0.055(2) 0.080(3) 0.057(3) 0.008(2) 0.0172(19) 0.013(2)
C10 0.058(2) 0.081(3) 0.067(3) -0.002(2) 0.030(2) 0.005(2)
C11 0.0407(18) 0.080(3) 0.040(2) -0.0019(18) 0.0149(16) -0.0115(18)
C12 0.0337(17) 0.086(3) 0.044(2) -0.002(2) 0.0088(16) -0.0017(18)
C13 0.046(2) 0.104(3) 0.046(2) 0.002(2) 0.0093(18) 0.001(2)
C14 0.056(2) 0.122(4) 0.047(3) -0.001(3) 0.008(2) -0.009(3)
C15 0.069(3) 0.102(4) 0.059(3) -0.021(3) 0.021(2) -0.030(3)
C16 0.061(2) 0.083(3) 0.055(3) -0.001(2) 0.019(2) -0.013(2)
C17 0.047(2) 0.080(3) 0.045(2) 0.005(2) 0.0143(17) -0.007(2)
C18 0.097(4) 0.136(5) 0.071(3) 0.023(3) 0.007(3) 0.033(3)
C19 0.057(2) 0.046(2) 0.050(2) -0.0052(16) 0.0119(18) 0.0046(17)
C20 0.059(2) 0.0401(18) 0.058(2) -0.0072(17) 0.0155(19) -0.0033(17)
C21 0.060(2) 0.046(2) 0.083(3) -0.010(2) 0.023(2) -0.0013(19)
C22 0.064(3) 0.057(2) 0.094(4) 0.003(2) 0.016(2) 0.013(2)
C23 0.094(3) 0.066(3) 0.068(3) 0.012(2) 0.015(3) 0.019(3)
C24 0.080(3) 0.066(3) 0.059(3) -0.001(2) 0.022(2) 0.009(2)
C25 0.060(2) 0.058(2) 0.054(3) -0.0090(19) 0.012(2) 0.0050(19)
C26 0.092(3) 0.070(3) 0.144(5) -0.006(3) 0.070(4) 0.005(3)
N1 0.0431(16) 0.069(2) 0.0468(18) 0.0042(14) 0.0134(13) 0.0032(15)
N2 0.062(2) 0.070(2) 0.0431(18) -0.0009(15) 0.0179(15) -0.0135(17)
N3 0.0590(18) 0.0595(18) 0.0483(18) -0.0040(15) 0.0241(15) -0.0066(15)
N4 0.0493(17) 0.0652(19) 0.0467(18) 0.0000(15) 0.0172(14) 0.0013(15)
O1 0.0641(16) 0.0807(18) 0.0512(16) 0.0056(14) 0.0126(13) 0.0026(15)
O2 0.0625(16) 0.0845(19) 0.0437(16) -0.0061(14) 0.0042(13) -0.0036(14)
O3 0.0558(16) 0.087(2) 0.0588(18) -0.0081(15) 0.0060(14) 0.0099(14)
O4 0.0778(19) 0.091(2) 0.068(2) 0.0048(15) 0.0345(16) 0.0218(16)
O5 0.0764(18) 0.0756(18) 0.0594(18) 0.0123(15) 0.0202(14) 0.0255(15)
O6 0.084(2) 0.0665(18) 0.073(2) 0.0082(15) 0.0348(17) 0.0089(15)

loop_
_atom_type_symbol
_atom_type_description
_atom_type_scat_dispersion_real
_atom_type_scat_dispersion_imag
_atom_type_scat_source
C C 0.0033 0.0016 'International Tables Vol C Tables 4.2.6.8 and 6.1.1.4'
H H 0.0000 0.0000 'International Tables Vol C Tables 4.2.6.8 and 6.1.1.4'
N N 0.0061 0.0033 'International Tables Vol C Tables 4.2.6.8 and 6.1.1.4'
O O 0.0106 0.0060 'International Tables Vol C Tables 4.2.6.8 and 6.1.1.4'
Cd Cd -0.8075 1.2024 'International Tables Vol C Tables 4.2.6.8 and 6.1.1.4'

loop_
_geom_angle_atom_site_label_1
_geom_angle_atom_site_label_2
_geom_angle_atom_site_label_3
_geom_angle
_geom_angle_site_symmetry_1
_geom_angle_site_symmetry_3
O1 Cd1 N4 108.79(10) . 3_856
O1 Cd1 N1 118.99(10) . .
N4 Cd1 N1 107.71(11) 3_856 .
O1 Cd1 O4 118.72(11) . .
N4 Cd1 O4 87.77(10) 3_856 .
N1 Cd1 O4 109.82(11) . .
O1 Cd1 O5 92.46(10) . .
N4 Cd1 O5 142.33(10) 3_856 .
N1 Cd1 O5 86.93(10) . .
O4 Cd1 O5 54.57(9) . .
O1 Cd1 C25 107.48(11) . .
N4 Cd1 C25 114.68(12) 3_856 .
N1 Cd1 C25 99.23(11) . .
O4 Cd1 C25 26.92(10) . .
O5 Cd1 C25 27.65(10) . .
N1 C1 N2 112.3(3) . .
N1 C1 H1 123.8 . .
N2 C1 H1 123.8 . .
C3 C2 N2 107.5(4) . .
C3 C2 H2 126.3 . .
N2 C2 H2 126.3 . .
C2 C3 N1 109.2(4) . .
C2 C3 H3 125.4 . .
N1 C3 H3 125.4 . .
N2 C4 C5 110.5(4) . .
N2 C4 H4A 109.6 . .
C5 C4 H4A 109.6 . .
N2 C4 H4B 109.6 . .
C5 C4 H4B 109.6 . .
H4A C4 H4B 108.1 . .
C6 C5 C4 112.4(4) . .
C6 C5 H5A 109.1 . .
C4 C5 H5A 109.1 . .
C6 C5 H5B 109.1 . .
C4 C5 H5B 109.1 . .
H5A C5 H5B 107.9 . .
C5 C6 C7 115.2(4) . .
C5 C6 H6A 108.5 . .
C7 C6 H6A 108.5 . .
C5 C6 H6B 108.5 . .
C7 C6 H6B 108.5 . .
H6A C6 H6B 107.5 . .
N3 C7 C6 112.5(3) . .
N3 C7 H7A 109.1 . .
C6 C7 H7A 109.1 . .
N3 C7 H7B 109.1 . .
C6 C7 H7B 109.1 . .
H7A C7 H7B 107.8 . .
N4 C8 N3 112.2(3) . .
N4 C8 H8 123.9 . .
N3 C8 H8 123.9 . .
C10 C9 N4 108.9(3) . .
C10 C9 H9 125.5 . .
N4 C9 H9 125.5 . .
C9 C10 N3 107.6(3) . .
C9 C10 H10 126.2 . .
N3 C10 H10 126.2 . .
C16 C11 C12 118.9(3) . .
C16 C11 C17 121.1(4) . .
C12 C11 C17 119.8(3) . .
O3 C12 C11 121.6(3) . .
O3 C12 C13 117.2(4) . .
C11 C12 C13 121.2(4) . .
C14 C13 C12 117.3(4) . .
C14 C13 C18 122.2(4) . .
C12 C13 C18 120.4(4) . .
C15 C14 C13 122.8(4) . .
C15 C14 H14 118.6 . .
C13 C14 H14 118.6 . .
C14 C15 C16 119.5(4) . .
C14 C15 H15 120.2 . .
C16 C15 H15 120.2 . .
C15 C16 C11 120.0(4) . .
C15 C16 H16 120.0 . .
C11 C16 H16 120.0 . .
O2 C17 O1 122.5(3) . .
O2 C17 C11 118.7(4) . .
O1 C17 C11 118.6(4) . .
C13 C18 H18A 109.5 . .
C13 C18 H18B 109.5 . .
H18A C18 H18B 109.5 . .
C13 C18 H18C 109.5 . .
H18A C18 H18C 109.5 . .
H18B C18 H18C 109.5 . .
C24 C19 C20 119.1(3) . .
C24 C19 C25 119.2(4) . .
C20 C19 C25 121.7(3) . .
O6 C20 C19 121.9(3) . .
O6 C20 C21 117.4(4) . .
C19 C20 C21 120.7(4) . .
C22 C21 C20 117.8(4) . .
C22 C21 C26 122.3(4) . .
C20 C21 C26 119.9(4) . .
C21 C22 C23 122.7(4) . .
C21 C22 H22 118.6 . .
C23 C22 H22 118.6 . .
C22 C23 C24 119.5(4) . .
C22 C23 H23 120.3 . .
C24 C23 H23 120.3 . .
C23 C24 C19 120.2(4) . .
C23 C24 H24 119.9 . .
C19 C24 H24 119.9 . .
O4 C25 O5 121.2(4) . .
O4 C25 C19 120.4(4) . .
O5 C25 C19 118.4(4) . .
O4 C25 Cd1 57.1(2) . .
O5 C25 Cd1 64.1(2) . .
C19 C25 Cd1 177.5(3) . .
C21 C26 H26A 109.5 . .
C21 C26 H26B 109.5 . .
H26A C26 H26B 109.5 . .
C21 C26 H26C 109.5 . .
H26A C26 H26C 109.5 . .
H26B C26 H26C 109.5 . .
C1 N1 C3 105.3(3) . .
C1 N1 Cd1 127.2(2) . .
C3 N1 Cd1 127.3(3) . .
C1 N2 C2 105.7(3) . .
C1 N2 C4 126.9(3) . .
C2 N2 C4 127.3(4) . .
C8 N3 C10 105.8(3) . .
C8 N3 C7 126.4(3) . .
C10 N3 C7 127.5(3) . .
C8 N4 C9 105.4(3) . .
C8 N4 Cd1 125.6(2) . 3_856
C9 N4 Cd1 129.0(3) . 3_856
C17 O1 Cd1 103.1(2) . .
C12 O3 H3A 109.5 . .
C25 O4 Cd1 96.0(2) . .
C25 O5 Cd1 88.2(2) . .
C20 O6 H6 109.5 . .

loop_
_geom_bond_atom_site_label_1
_geom_bond_atom_site_label_2
_geom_bond_distance
_geom_bond_site_symmetry_2
Cd1 O1 2.208(3) .
Cd1 N4 2.217(3) 3_856
Cd1 N1 2.228(3) .
Cd1 O4 2.310(3) .
Cd1 O5 2.463(3) .
Cd1 C25 2.737(4) .
C1 N1 1.314(4) .
C1 N2 1.325(4) .
C1 H1 0.9300 .
C2 C3 1.330(6) .
C2 N2 1.372(5) .
C2 H2 0.9300 .
C3 N1 1.367(5) .
C3 H3 0.9300 .
C4 N2 1.447(5) .
C4 C5 1.540(6) .
C4 H4A 0.9700 .
C4 H4B 0.9700 .
C5 C6 1.445(6) .
C5 H5A 0.9700 .
C5 H5B 0.9700 .
C6 C7 1.519(6) .
C6 H6A 0.9700 .
C6 H6B 0.9700 .
C7 N3 1.461(5) .
C7 H7A 0.9700 .
C7 H7B 0.9700 .
C8 N4 1.314(4) .
C8 N3 1.332(4) .
C8 H8 0.9300 .
C9 C10 1.342(5) .
C9 N4 1.364(5) .
C9 H9 0.9300 .
C10 N3 1.362(5) .
C10 H10 0.9300 .
C11 C16 1.389(5) .
C11 C12 1.393(5) .
C11 C17 1.491(5) .
C12 O3 1.350(4) .
C12 C13 1.394(5) .
C13 C14 1.374(6) .
C13 C18 1.509(6) .
C14 C15 1.366(6) .
C14 H14 0.9300 .
C15 C16 1.380(6) .
C15 H15 0.9300 .
C16 H16 0.9300 .
C17 O2 1.257(4) .
C17 O1 1.258(4) .
C18 H18A 0.9600 .
C18 H18B 0.9600 .
C18 H18C 0.9600 .
C19 C24 1.390(5) .
C19 C20 1.393(5) .
C19 C25 1.487(5) .
C20 O6 1.350(4) .
C20 C21 1.403(5) .
C21 C22 1.366(6) .
C21 C26 1.509(6) .
C22 C23 1.367(6) .
C22 H22 0.9300 .
C23 C24 1.380(6) .
C23 H23 0.9300 .
C24 H24 0.9300 .
C25 O4 1.246(5) .
C25 O5 1.271(5) .
C26 H26A 0.9600 .
C26 H26B 0.9600 .
C26 H26C 0.9600 .
N4 Cd1 2.217(3) 3_856
O3 H3A 0.8200 .
O6 H6 0.8200 .

loop_
_geom_hbond_atom_site_label_D
_geom_hbond_atom_site_label_H
_geom_hbond_atom_site_label_A
_geom_hbond_distance_DH
_geom_hbond_distance_HA
_geom_hbond_distance_DA
_geom_hbond_angle_DHA
O3 H3A O2 0.82 1.81 2.538(4) 146.6
O6 H6 O5 0.82 1.84 2.563(4) 146.7

loop_
_geom_torsion_atom_site_label_1
_geom_torsion_atom_site_label_2
_geom_torsion_atom_site_label_3
_geom_torsion_atom_site_label_4
_geom_torsion
_geom_torsion_site_symmetry_1
_geom_torsion_site_symmetry_4
N2 C2 C3 N1 0.9(5) . .
N2 C4 C5 C6 -178.4(4) . .
C4 C5 C6 C7 173.6(4) . .
C5 C6 C7 N3 51.9(5) . .
N4 C9 C10 N3 -0.2(5) . .
C16 C11 C12 O3 -176.8(3) . .
C17 C11 C12 O3 7.9(5) . .
C16 C11 C12 C13 5.5(5) . .
C17 C11 C12 C13 -169.7(3) . .
O3 C12 C13 C14 177.0(4) . .
C11 C12 C13 C14 -5.2(5) . .
O3 C12 C13 C18 -5.9(5) . .
C11 C12 C13 C18 171.9(4) . .
C12 C13 C14 C15 1.1(6) . .
C18 C13 C14 C15 -175.9(4) . .
C13 C14 C15 C16 2.6(7) . .
C14 C15 C16 C11 -2.3(6) . .
C12 C11 C16 C15 -1.7(5) . .
C17 C11 C16 C15 173.5(3) . .
C16 C11 C17 O2 167.2(3) . .
C12 C11 C17 O2 -17.6(5) . .
C16 C11 C17 O1 -17.7(5) . .
C12 C11 C17 O1 157.5(3) . .
C24 C19 C20 O6 179.8(3) . .
C25 C19 C20 O6 1.6(5) . .
C24 C19 C20 C21 -0.7(5) . .
C25 C19 C20 C21 -178.9(3) . .
O6 C20 C21 C22 -178.3(3) . .
C19 C20 C21 C22 2.2(5) . .
O6 C20 C21 C26 2.1(5) . .
C19 C20 C21 C26 -177.4(4) . .
C20 C21 C22 C23 -2.3(6) . .
C26 C21 C22 C23 177.3(4) . .
C21 C22 C23 C24 0.9(7) . .
C22 C23 C24 C19 0.7(6) . .
C20 C19 C24 C23 -0.7(6) . .
C25 C19 C24 C23 177.5(4) . .
C24 C19 C25 O4 0.5(6) . .
C20 C19 C25 O4 178.7(3) . .
C24 C19 C25 O5 -180.0(4) . .
C20 C19 C25 O5 -1.8(5) . .
C24 C19 C25 Cd1 -5(6) . .
C20 C19 C25 Cd1 173(100) . .
O1 Cd1 C25 O4 119.5(2) . .
N4 Cd1 C25 O4 -1.6(3) 3_856 .
N1 Cd1 C25 O4 -116.0(2) . .
O5 Cd1 C25 O4 179.3(4) . .
O1 Cd1 C25 O5 -59.7(2) . .
N4 Cd1 C25 O5 179.2(2) 3_856 .
N1 Cd1 C25 O5 64.7(2) . .
O4 Cd1 C25 O5 -179.3(4) . .
O1 Cd1 C25 C19 125(6) . .
N4 Cd1 C25 C19 4(6) 3_856 .
N1 Cd1 C25 C19 -110(6) . .
O4 Cd1 C25 C19 6(6) . .
O5 Cd1 C25 C19 -175(100) . .
N2 C1 N1 C3 0.2(4) . .
N2 C1 N1 Cd1 175.9(2) . .
C2 C3 N1 C1 -0.6(4) . .
C2 C3 N1 Cd1 -176.4(3) . .
O1 Cd1 N1 C1 -70.2(3) . .
N4 Cd1 N1 C1 54.1(3) 3_856 .
O4 Cd1 N1 C1 148.2(3) . .
O5 Cd1 N1 C1 -161.4(3) . .
C25 Cd1 N1 C1 173.8(3) . .
O1 Cd1 N1 C3 104.6(3) . .
N4 Cd1 N1 C3 -131.1(3) 3_856 .
O4 Cd1 N1 C3 -37.0(3) . .
O5 Cd1 N1 C3 13.5(3) . .
C25 Cd1 N1 C3 -11.3(3) . .
N1 C1 N2 C2 0.4(4) . .
N1 C1 N2 C4 -179.6(3) . .
C3 C2 N2 C1 -0.7(4) . .
C3 C2 N2 C4 179.2(4) . .
C5 C4 N2 C1 -125.0(4) . .
C5 C4 N2 C2 55.1(5) . .
N4 C8 N3 C10 0.0(4) . .
N4 C8 N3 C7 -174.5(3) . .
C9 C10 N3 C8 0.1(4) . .
C9 C10 N3 C7 174.5(3) . .
C6 C7 N3 C8 77.7(5) . .
C6 C7 N3 C10 -95.7(5) . .
N3 C8 N4 C9 -0.1(4) . .
N3 C8 N4 Cd1 178.9(2) . 3_856
C10 C9 N4 C8 0.2(4) . .
C10 C9 N4 Cd1 -178.8(3) . 3_856
O2 C17 O1 Cd1 1.8(4) . .
C11 C17 O1 Cd1 -173.1(3) . .
N4 Cd1 O1 C17 -72.4(2) 3_856 .
N1 Cd1 O1 C17 51.4(3) . .
O4 Cd1 O1 C17 -170.4(2) . .
O5 Cd1 O1 C17 139.2(2) . .
C25 Cd1 O1 C17 162.9(2) . .
O5 C25 O4 Cd1 0.8(4) . .
C19 C25 O4 Cd1 -179.7(3) . .
O1 Cd1 O4 C25 -71.2(3) . .
N4 Cd1 O4 C25 178.6(2) 3_856 .
N1 Cd1 O4 C25 70.5(3) . .
O5 Cd1 O4 C25 -0.4(2) . .
O4 C25 O5 Cd1 -0.7(4) . .
C19 C25 O5 Cd1 179.7(3) . .
O1 Cd1 O5 C25 124.4(2) . .
N4 Cd1 O5 C25 -1.2(3) 3_856 .
N1 Cd1 O5 C25 -116.6(2) . .
O4 Cd1 O5 C25 0.4(2) . .
